data_7207004
loop_
_publ_author_name
'Bai, Shi-Qiang'
'Yong, Anna Marie'
'Hu, Jian Jin'
'Young, David J.'
'Zhang, Xinhai'
'Zong, Yun'
'Xu, Jianwei'
'Zuo, Jing-Lin'
'Hor, T. S. Andy'

_publ_section_title
;
 Zinc, cobalt and copper coordination polymers with different structural
 motifs from picolyl-triazole hybrid ligands
;
_journal_issue 3
_journal_name_full CrystEngComm
_journal_page_first 961
_journal_paper_doi 10.1039/c1ce05808h
_journal_volume 14
_journal_year 2012
_chemical_formula_sum 'C27 H43 Cl2 Cu N8 O11'
_chemical_formula_weight 790.13
_chemical_name_systematic
;
?
;
_space_group_IT_number 4
_symmetry_cell_setting monoclinic
_symmetry_space_group_name_Hall 'P 2yb'
_symmetry_space_group_name_H-M 'P 1 21 1'
_atom_sites_solution_hydrogens geom
_atom_sites_solution_primary direct
_atom_sites_solution_secondary difmap
_audit_creation_method SHELXL-97
_cell_angle_alpha 90.00
_cell_angle_beta 98.5880(10)
_cell_angle_gamma 90.00
_cell_formula_units_Z 2
_cell_length_a 8.9695(5)
_cell_length_b 15.7723(9)
_cell_length_c 12.5159(7)
_cell_measurement_reflns_used 6070
_cell_measurement_temperature 100(2)
_cell_measurement_theta_max 27.46
_cell_measurement_theta_min 2.58
_cell_volume 1750.77(17)
_computing_cell_refinement 'Bruker SMART'
_computing_data_collection 'Bruker SMART'
_computing_data_reduction 'Bruker SAINT'
_computing_molecular_graphics 'Bruker SHELXTL'
_computing_publication_material 'Bruker SHELXTL'
_computing_structure_refinement 'SHELXL-97 (Sheldrick, 1997)'
_computing_structure_solution 'SHELXS-97 (Sheldrick, 1990)'
_diffrn_ambient_temperature 100(2)
_diffrn_measured_fraction_theta_full 0.999
_diffrn_measured_fraction_theta_max 0.999
_diffrn_measurement_device_type 'CCD area detector'
_diffrn_measurement_method 'phi and omega scans'
_diffrn_radiation_monochromator graphite
_diffrn_radiation_source 'fine-focus sealed tube'
_diffrn_radiation_type MoK\a
_diffrn_radiation_wavelength 0.71073
_diffrn_reflns_av_R_equivalents 0.0308
_diffrn_reflns_av_sigmaI/netI 0.0537
_diffrn_reflns_limit_h_max 11
_diffrn_reflns_limit_h_min -11
_diffrn_reflns_limit_k_max 20
_diffrn_reflns_limit_k_min -17
_diffrn_reflns_limit_l_max 14
_diffrn_reflns_limit_l_min -16
_diffrn_reflns_number 12458
_diffrn_reflns_theta_full 27.47
_diffrn_reflns_theta_max 27.47
_diffrn_reflns_theta_min 1.65
_exptl_absorpt_coefficient_mu 0.844
_exptl_absorpt_correction_T_max 0.9204
_exptl_absorpt_correction_T_min 0.6493
_exptl_absorpt_correction_type multi-scan
_exptl_absorpt_process_details 'Sadabs, (Sheldrick 2001)'
_exptl_crystal_colour Blue
_exptl_crystal_density_diffrn 1.499
_exptl_crystal_density_meas ?
_exptl_crystal_density_method 'not measured'
_exptl_crystal_description Block
_exptl_crystal_F_000 824
_exptl_crystal_size_max 0.56
_exptl_crystal_size_mid 0.20
_exptl_crystal_size_min 0.10
_refine_diff_density_max 0.734
_refine_diff_density_min -0.561
_refine_diff_density_rms 0.101
_refine_ls_abs_structure_details 'Flack H D (1983), Acta Cryst. A39, 876-881'
_refine_ls_abs_structure_Flack 0.023(13)
_refine_ls_extinction_method none
_refine_ls_goodness_of_fit_ref 1.093
_refine_ls_hydrogen_treatment mixed
_refine_ls_matrix_type full
_refine_ls_number_parameters 453
_refine_ls_number_reflns 6455
_refine_ls_number_restraints 41
_refine_ls_restrained_S_all 1.126
_refine_ls_R_factor_all 0.0460
_refine_ls_R_factor_gt 0.0419
_refine_ls_shift/su_max 0.001
_refine_ls_shift/su_mean 0.000
_refine_ls_structure_factor_coef Fsqd
_refine_ls_weighting_details 'calc w=1/[\s^2^(Fo^2^)+(0.0641P)^2^+0.9849P] where P=(Fo^2^+2Fc^2^)/3'
_refine_ls_weighting_scheme calc
_refine_ls_wR_factor_gt 0.1060
_refine_ls_wR_factor_ref 0.1198
_reflns_number_gt 6061
_reflns_number_total 6455
_reflns_threshold_expression >2sigma(I)
_cod_data_source_file c1ce05808h.txt
_cod_data_source_block a080a
_cod_depositor_comments
;
The following automatic conversions were performed:

'_symmetry_cell_setting' value 'Monoclinic' changed to 'monoclinic'
according to /home/saulius/struct/CIF-dictionaries/cif_core.dic
dictionary named 'cif_core.dic' version 2.4.1 from
2010-06-29.

'_exptl_absorpt_correction_type' value 'Multi-scan'
changed to 'multi-scan' according to
/home/saulius/struct/CIF-dictionaries/cif_core.dic dictionary named
'cif_core.dic' version 2.4.1 from 2010-06-29.

Automatic conversion script
Id: cif_fix_values 1715 2011-07-08 13:25:40Z adriana 

The following automatic conversions were performed:

'_exptl_crystal_density_meas' value 'Not MeaSURED' was changed to '?'
- the value is perceived as not measured.

Automatic conversion script
Id: cif_fix_values 3008 2015-01-20 13:52:24Z robertas 
;
_cod_original_sg_symbol_H-M P2(1)
_cod_database_code 7207004

loop_
_symmetry_equiv_pos_as_xyz
'x, y, z'
'-x, y+1/2, -z'

loop_
_atom_site_label
_atom_site_type_symbol
_atom_site_fract_x
_atom_site_fract_y
_atom_site_fract_z
_atom_site_U_iso_or_equiv
_atom_site_adp_type
_atom_site_occupancy
_atom_site_symmetry_multiplicity
_atom_site_calc_flag
_atom_site_refinement_flags
_atom_site_disorder_assembly
_atom_site_disorder_group
Cl2 Cl 0.63870(12) 0.03426(7) 0.23201(8) 0.0274(2) Uani 1 1 d D . .
O5 O 0.6006(6) 0.1151(3) 0.2582(4) 0.0617(9) Uani 1 1 d D A .
O6 O 0.5791(9) -0.0308(4) 0.2918(6) 0.0617(9) Uani 0.723(6) 1 d PD A 1
O7 O 0.5636(8) 0.0256(4) 0.1181(5) 0.0617(9) Uani 0.723(6) 1 d PD A 1
O8 O 0.7904(7) 0.0236(4) 0.2337(5) 0.0617(9) Uani 0.723(6) 1 d PD A 1
O6A O 0.5439(12) -0.0313(7) 0.2663(9) 0.023(3) Uiso 0.277(6) 1 d PD A 2
O7A O 0.6810(15) 0.0148(8) 0.1350(8) 0.045(4) Uiso 0.277(6) 1 d PD A 2
O8A O 0.7882(12) 0.0195(8) 0.3156(9) 0.044(4) Uiso 0.277(6) 1 d PD A 2
Cu1 Cu 0.97713(4) 0.28499(3) 0.76511(3) 0.01458(11) Uani 1 1 d . . .
N1 N 1.1440(4) 0.2391(2) 0.6919(3) 0.0180(7) Uani 1 1 d . . .
N2 N 1.6392(4) 0.1821(2) 0.5577(2) 0.0174(7) Uani 1 1 d . . .
N3 N 1.7211(3) 0.1968(2) 0.6540(3) 0.0179(7) Uani 1 1 d . . .
N4 N 1.8290(3) 0.2497(2) 0.6354(3) 0.0174(7) Uani 1 1 d . . .
N5 N 0.8143(3) 0.2780(2) 0.8598(2) 0.0160(6) Uani 1 1 d . . .
N6 N 0.3226(3) 0.2815(3) 1.0118(2) 0.0176(6) Uani 1 1 d . . .
N7 N 0.2382(3) 0.2535(2) 0.9220(2) 0.0177(7) Uani 1 1 d . . .
N8 N 0.1273(3) 0.3094(2) 0.8991(2) 0.0171(7) Uani 1 1 d . . .
C1 C 1.2678(4) 0.2847(3) 0.6829(3) 0.0172(7) Uani 1 1 d . . .
H1 H 1.2737 0.3414 0.7086 0.021 Uiso 1 1 calc R . .
C2 C 1.3864(4) 0.2523(3) 0.6379(3) 0.0174(8) Uani 1 1 d . . .
H2 H 1.4722 0.2864 0.6327 0.021 Uiso 1 1 calc R . .
C3 C 1.3802(4) 0.1702(3) 0.6006(3) 0.0182(8) Uani 1 1 d . . .
C4 C 1.2520(4) 0.1227(3) 0.6082(3) 0.0191(8) Uani 1 1 d . . .
H4 H 1.2437 0.0661 0.5821 0.023 Uiso 1 1 calc R . .
C5 C 1.1354(4) 0.1594(3) 0.6547(3) 0.0190(8) Uani 1 1 d . . .
H5 H 1.0476 0.1269 0.6601 0.023 Uiso 1 1 calc R . .
C6 C 1.5067(4) 0.1276(3) 0.5520(3) 0.0233(9) Uani 1 1 d . . .
H6A H 1.5351 0.0742 0.5912 0.028 Uiso 1 1 calc R . .
H6B H 1.4704 0.1133 0.4755 0.028 Uiso 1 1 calc R . .
C7 C 1.6931(4) 0.2242(3) 0.4779(3) 0.0204(8) Uani 1 1 d . . .
H7 H 1.6535 0.2237 0.4032 0.025 Uiso 1 1 calc R . .
C8 C 1.8176(4) 0.2682(3) 0.5270(3) 0.0172(8) Uani 1 1 d . . .
C9 C 1.9169(5) 0.3274(3) 0.4785(3) 0.0228(8) Uani 1 1 d . . .
H9A H 2.0182 0.3268 0.5225 0.027 Uiso 1 1 calc R . .
H9B H 1.8761 0.3856 0.4813 0.027 Uiso 1 1 calc R . .
C10 C 1.9327(5) 0.3061(3) 0.3604(3) 0.0239(9) Uani 1 1 d . . .
H10A H 1.8310 0.2964 0.3193 0.029 Uiso 1 1 calc R . .
H10B H 1.9770 0.3555 0.3278 0.029 Uiso 1 1 calc R . .
C11 C 2.0302(5) 0.2283(3) 0.3484(3) 0.0237(9) Uani 1 1 d . . .
H11A H 2.1295 0.2355 0.3940 0.028 Uiso 1 1 calc R . .
H11B H 1.9813 0.1775 0.3741 0.028 Uiso 1 1 calc R . .
C12 C 2.0531(6) 0.2150(4) 0.2316(3) 0.0341(11) Uani 1 1 d . . .
H12A H 2.0933 0.2680 0.2044 0.041 Uiso 1 1 calc R . .
H12B H 1.9540 0.2036 0.1875 0.041 Uiso 1 1 calc R . .
C13 C 2.1598(8) 0.1425(4) 0.2162(5) 0.0483(15) Uani 1 1 d . . .
H13A H 2.2622 0.1572 0.2502 0.072 Uiso 1 1 calc R . .
H13B H 2.1592 0.1327 0.1388 0.072 Uiso 1 1 calc R . .
H13C H 2.1269 0.0910 0.2497 0.072 Uiso 1 1 calc R . .
C14 C 0.6969(4) 0.3303(3) 0.8517(3) 0.0171(7) Uani 1 1 d . . .
H14 H 0.6926 0.3767 0.8028 0.021 Uiso 1 1 calc R . .
C15 C 0.5795(4) 0.3195(3) 0.9124(3) 0.0177(7) Uani 1 1 d . . .
H15 H 0.4970 0.3580 0.9044 0.021 Uiso 1 1 calc R . .
C16 C 0.5840(4) 0.2529(3) 0.9837(3) 0.0155(7) Uani 1 1 d . . .
C17 C 0.7085(4) 0.1984(3) 0.9931(3) 0.0171(7) Uani 1 1 d . . .
H17 H 0.7165 0.1519 1.0419 0.020 Uiso 1 1 calc R . .
C18 C 0.8190(4) 0.2135(3) 0.9303(3) 0.0180(8) Uani 1 1 d . . .
H18 H 0.9033 0.1764 0.9370 0.022 Uiso 1 1 calc R . .
C19 C 0.4614(4) 0.2367(3) 1.0523(3) 0.0190(8) Uani 1 1 d . . .
H19A H 0.4406 0.1751 1.0534 0.023 Uiso 1 1 calc R . .
H19B H 0.4972 0.2549 1.1274 0.023 Uiso 1 1 calc R . .
C20 C 0.2681(4) 0.3545(3) 1.0473(3) 0.0184(8) Uani 1 1 d . . .
H20 H 0.3092 0.3867 1.1089 0.022 Uiso 1 1 calc R . .
C21 C 0.1407(4) 0.3723(3) 0.9752(3) 0.0173(8) Uani 1 1 d . . .
C22 C 0.0307(4) 0.4432(3) 0.9788(3) 0.0190(8) Uani 1 1 d . . .
H22A H -0.0363 0.4464 0.9085 0.023 Uiso 1 1 calc R . .
H22B H 0.0866 0.4974 0.9896 0.023 Uiso 1 1 calc R . .
C23 C -0.0654(5) 0.4322(3) 1.0688(3) 0.0210(8) Uani 1 1 d . . .
H23A H 0.0006 0.4353 1.1395 0.025 Uiso 1 1 calc R . .
H23B H -0.1123 0.3753 1.0626 0.025 Uiso 1 1 calc R . .
C24 C -0.1894(5) 0.4993(3) 1.0653(3) 0.0226(8) Uani 1 1 d . . .
H24A H -0.1422 0.5559 1.0778 0.027 Uiso 1 1 calc R . .
H24B H -0.2502 0.4995 0.9925 0.027 Uiso 1 1 calc R . .
C25 C -0.2935(5) 0.4838(3) 1.1496(3) 0.0237(9) Uani 1 1 d . . .
H25A H -0.3373 0.4262 1.1394 0.028 Uiso 1 1 calc R . .
H25B H -0.2338 0.4865 1.2227 0.028 Uiso 1 1 calc R . .
C26 C -0.4197(5) 0.5482(3) 1.1416(4) 0.0316(10) Uani 1 1 d . . .
H26A H -0.3769 0.6053 1.1526 0.047 Uiso 1 1 calc R . .
H26B H -0.4833 0.5363 1.1970 0.047 Uiso 1 1 calc R . .
H26C H -0.4807 0.5448 1.0699 0.047 Uiso 1 1 calc R . .
Cl1 Cl 0.43164(12) 0.38349(7) 0.35293(7) 0.0258(2) Uani 1 1 d . . .
O1 O 0.5758(4) 0.4232(2) 0.3856(3) 0.0377(8) Uani 1 1 d . . .
O2 O 0.3696(5) 0.3603(4) 0.4467(3) 0.0605(14) Uani 1 1 d . . .
O3 O 0.3319(4) 0.4420(2) 0.2886(2) 0.0318(7) Uani 1 1 d . . .
O4 O 0.4499(7) 0.3106(3) 0.2901(3) 0.0713(16) Uani 1 1 d . . .
O1W O 0.9564(3) 0.4168(2) 0.7139(2) 0.0228(6) Uani 1 1 d D . .
H1WA H 0.882(4) 0.440(3) 0.672(3) 0.027 Uiso 1 1 d D . .
H1WB H 1.026(4) 0.452(3) 0.708(4) 0.027 Uiso 1 1 d D . .
O2W O 0.3172(4) 0.9623(3) 0.3948(3) 0.0370(8) Uani 1 1 d . . .
H2WA H 0.345(7) 0.935(4) 0.453(5) 0.044 Uiso 1 1 d . . .
H2WB H 0.407(7) 0.966(4) 0.370(5) 0.044 Uiso 1 1 d . . .
O1S O 0.0878(6) 0.5100(4) 0.3863(5) 0.0523(17) Uani 0.723(6) 1 d PD . .
H1S H 0.1527 0.4827 0.3586 0.078 Uiso 0.723(6) 1 calc PR . .
C1S C 0.1275(8) 0.5146(4) 0.4879(7) 0.0395(18) Uani 0.723(6) 1 d PD . .
H1S1 H 0.1967 0.5625 0.5048 0.059 Uiso 0.723(6) 1 calc PR . .
H1S2 H 0.1783 0.4620 0.5141 0.059 Uiso 0.723(6) 1 calc PR . .
H1S3 H 0.0382 0.5229 0.5232 0.059 Uiso 0.723(6) 1 calc PR . .

loop_
_atom_site_aniso_label
_atom_site_aniso_U_11
_atom_site_aniso_U_22
_atom_site_aniso_U_33
_atom_site_aniso_U_23
_atom_site_aniso_U_13
_atom_site_aniso_U_12
Cl2 0.0347(6) 0.0213(5) 0.0286(5) 0.0023(4) 0.0126(4) 0.0020(4)
O5 0.074(2) 0.0472(18) 0.0600(18) 0.0052(14) -0.0015(15) 0.0095(15)
O6 0.074(2) 0.0472(18) 0.0600(18) 0.0052(14) -0.0015(15) 0.0095(15)
O7 0.074(2) 0.0472(18) 0.0600(18) 0.0052(14) -0.0015(15) 0.0095(15)
O8 0.074(2) 0.0472(18) 0.0600(18) 0.0052(14) -0.0015(15) 0.0095(15)
Cu1 0.00938(18) 0.0202(2) 0.01468(19) -0.00016(19) 0.00348(13) 0.00058(19)
N1 0.0116(14) 0.0195(18) 0.0234(16) 0.0001(14) 0.0041(12) -0.0014(13)
N2 0.0137(15) 0.0236(18) 0.0155(14) -0.0051(13) 0.0036(12) 0.0001(13)
N3 0.0125(15) 0.0235(18) 0.0180(14) -0.0045(13) 0.0036(12) -0.0002(13)
N4 0.0097(14) 0.0223(17) 0.0206(15) -0.0018(13) 0.0036(11) 0.0011(13)
N5 0.0108(12) 0.0231(18) 0.0142(12) 0.0012(14) 0.0020(10) -0.0014(14)
N6 0.0110(12) 0.0254(17) 0.0172(13) 0.0066(16) 0.0049(10) 0.0020(15)
N7 0.0129(15) 0.0227(17) 0.0179(14) 0.0029(13) 0.0033(12) 0.0011(13)
N8 0.0132(14) 0.0223(19) 0.0165(13) 0.0005(12) 0.0042(11) 0.0046(12)
C1 0.0159(15) 0.0170(17) 0.0178(15) -0.0043(18) 0.0001(12) -0.0023(18)
C2 0.0143(17) 0.0203(19) 0.0177(17) 0.0030(15) 0.0027(13) -0.0028(15)
C3 0.0134(17) 0.025(2) 0.0161(16) -0.0027(15) 0.0032(13) -0.0003(15)
C4 0.0194(19) 0.0154(19) 0.0230(18) -0.0020(16) 0.0048(15) -0.0025(15)
C5 0.0116(17) 0.021(2) 0.0240(19) 0.0024(16) 0.0029(14) -0.0008(15)
C6 0.0152(18) 0.026(2) 0.030(2) -0.0155(18) 0.0087(16) -0.0058(16)
C7 0.0162(18) 0.027(2) 0.0189(17) 0.0035(17) 0.0057(14) 0.0064(16)
C8 0.0168(16) 0.023(2) 0.0123(15) -0.0005(14) 0.0053(12) 0.0064(14)
C9 0.023(2) 0.026(2) 0.0198(18) 0.0034(17) 0.0053(15) 0.0018(17)
C10 0.026(2) 0.032(3) 0.0149(16) 0.0046(16) 0.0066(14) 0.0021(17)
C11 0.024(2) 0.027(2) 0.0210(18) 0.0028(17) 0.0067(15) -0.0008(17)
C12 0.036(2) 0.045(3) 0.023(2) -0.007(2) 0.0121(19) -0.003(2)
C13 0.074(4) 0.032(3) 0.048(3) -0.013(3) 0.037(3) -0.008(3)
C14 0.0164(18) 0.018(2) 0.0173(16) 0.0024(15) 0.0034(14) 0.0002(15)
C15 0.0134(17) 0.0235(19) 0.0170(16) 0.0030(15) 0.0044(13) 0.0048(15)
C16 0.0127(16) 0.0222(19) 0.0116(15) 0.0001(14) 0.0018(12) -0.0005(14)
C17 0.0168(17) 0.0193(19) 0.0150(16) 0.0052(15) 0.0019(13) 0.0008(15)
C18 0.0123(16) 0.019(2) 0.0233(18) 0.0057(16) 0.0038(14) 0.0045(15)
C19 0.0149(17) 0.025(2) 0.0176(17) 0.0057(16) 0.0034(13) 0.0042(15)
C20 0.0156(18) 0.022(2) 0.0180(17) -0.0005(15) 0.0033(14) 0.0006(15)
C21 0.0172(18) 0.021(2) 0.0141(16) 0.0030(15) 0.0047(13) -0.0019(15)
C22 0.0141(18) 0.019(2) 0.0233(18) -0.0028(16) 0.0025(14) 0.0000(15)
C23 0.021(2) 0.023(2) 0.0202(18) 0.0000(16) 0.0066(15) 0.0028(16)
C24 0.025(2) 0.021(2) 0.0227(19) -0.0029(17) 0.0062(16) 0.0019(17)
C25 0.027(2) 0.025(2) 0.0215(18) -0.0012(17) 0.0123(16) 0.0030(17)
C26 0.036(3) 0.028(3) 0.033(2) 0.005(2) 0.013(2) 0.010(2)
Cl1 0.0341(5) 0.0234(5) 0.0180(4) 0.0003(4) -0.0022(4) 0.0004(4)
O1 0.0346(18) 0.042(2) 0.0340(17) 0.0089(16) -0.0025(14) -0.0020(16)
O2 0.045(2) 0.092(4) 0.043(2) 0.037(2) 0.0015(18) -0.010(2)
O3 0.0354(18) 0.0340(19) 0.0242(15) 0.0015(14) -0.0012(13) 0.0087(15)
O4 0.109(4) 0.042(3) 0.048(2) -0.0208(19) -0.038(2) 0.036(3)
O1W 0.0238(15) 0.0208(16) 0.0229(14) 0.0047(12) 0.0008(12) -0.0002(12)
O2W 0.0313(18) 0.050(2) 0.0288(17) 0.0044(17) 0.0000(14) -0.0107(17)
O1S 0.040(3) 0.038(3) 0.085(4) 0.018(3) 0.030(3) 0.026(3)
C1S 0.024(3) 0.018(3) 0.080(6) -0.014(3) 0.016(3) -0.006(3)

loop_
_atom_type_symbol
_atom_type_description
_atom_type_scat_dispersion_real
_atom_type_scat_dispersion_imag
_atom_type_scat_source
C C 0.0033 0.0016 'International Tables Vol C Tables 4.2.6.8 and 6.1.1.4'
H H 0.0000 0.0000 'International Tables Vol C Tables 4.2.6.8 and 6.1.1.4'
N N 0.0061 0.0033 'International Tables Vol C Tables 4.2.6.8 and 6.1.1.4'
O O 0.0106 0.0060 'International Tables Vol C Tables 4.2.6.8 and 6.1.1.4'
Cl Cl 0.1484 0.1585 'International Tables Vol C Tables 4.2.6.8 and 6.1.1.4'
Cu Cu 0.3201 1.2651 'International Tables Vol C Tables 4.2.6.8 and 6.1.1.4'

loop_
_geom_angle_atom_site_label_1
_geom_angle_atom_site_label_2
_geom_angle_atom_site_label_3
_geom_angle
_geom_angle_site_symmetry_1
_geom_angle_site_symmetry_3
O7A Cl2 O8 64.9(6) . .
O7A Cl2 O5 122.4(6) . .
O8 Cl2 O5 113.2(4) . .
O7A Cl2 O6 118.9(6) . .
O8 Cl2 O6 110.8(4) . .
O5 Cl2 O6 114.8(4) . .
O7A Cl2 O6A 111.0(7) . .
O8 Cl2 O6A 122.4(5) . .
O5 Cl2 O6A 114.5(5) . .
O6 Cl2 O6A 16.6(5) . .
O7A Cl2 O7 43.2(6) . .
O8 Cl2 O7 108.0(4) . .
O5 Cl2 O7 102.8(3) . .
O6 Cl2 O7 106.6(4) . .
O6A Cl2 O7 90.9(5) . .
O7A Cl2 O8A 103.5(6) . .
O8 Cl2 O8A 39.9(5) . .
O5 Cl2 O8A 101.2(5) . .
O6 Cl2 O8A 83.9(6) . .
O6A Cl2 O8A 100.1(6) . .
O7 Cl2 O8A 146.4(5) . .
N1 Cu1 N4 88.82(13) . 1_455
N1 Cu1 N5 154.85(14) . .
N4 Cu1 N5 90.58(12) 1_455 .
N1 Cu1 N8 89.87(13) . 1_655
N4 Cu1 N8 174.92(15) 1_455 1_655
N5 Cu1 N8 88.52(12) . 1_655
N1 Cu1 O1W 104.35(13) . .
N4 Cu1 O1W 90.53(13) 1_455 .
N5 Cu1 O1W 100.80(14) . .
N8 Cu1 O1W 94.55(13) 1_655 .
C5 N1 C1 118.7(3) . .
C5 N1 Cu1 119.4(3) . .
C1 N1 Cu1 121.9(3) . .
N3 N2 C7 111.9(3) . .
N3 N2 C6 118.8(3) . .
C7 N2 C6 129.3(3) . .
N4 N3 N2 105.7(3) . .
N3 N4 C8 110.9(3) . .
N3 N4 Cu1 116.3(2) . 1_655
C8 N4 Cu1 132.7(3) . 1_655
C14 N5 C18 117.9(3) . .
C14 N5 Cu1 123.8(3) . .
C18 N5 Cu1 118.2(3) . .
N7 N6 C20 111.8(3) . .
N7 N6 C19 118.8(4) . .
C20 N6 C19 129.2(3) . .
N8 N7 N6 106.0(3) . .
N7 N8 C21 110.3(3) . .
N7 N8 Cu1 115.9(2) . 1_455
C21 N8 Cu1 133.8(3) . 1_455
N1 C1 C2 122.4(4) . .
C3 C2 C1 119.7(4) . .
C2 C3 C4 118.5(4) . .
C2 C3 C6 123.8(4) . .
C4 C3 C6 117.7(4) . .
C3 C4 C5 119.0(4) . .
N1 C5 C4 121.7(4) . .
N2 C6 C3 111.8(3) . .
N2 C7 C8 105.9(3) . .
N4 C8 C7 105.6(3) . .
N4 C8 C9 125.2(3) . .
C7 C8 C9 129.1(3) . .
C8 C9 C10 113.7(4) . .
C11 C10 C9 113.9(3) . .
C12 C11 C10 111.5(4) . .
C11 C12 C13 113.8(4) . .
N5 C14 C15 122.4(4) . .
C16 C15 C14 119.6(4) . .
C15 C16 C17 118.0(3) . .
C15 C16 C19 122.9(3) . .
C17 C16 C19 119.1(3) . .
C18 C17 C16 118.6(4) . .
N5 C18 C17 123.5(3) . .
N6 C19 C16 112.1(3) . .
N6 C20 C21 105.3(3) . .
N8 C21 C20 106.7(4) . .
N8 C21 C22 125.0(3) . .
C20 C21 C22 128.3(4) . .
C21 C22 C23 112.6(3) . .
C22 C23 C24 112.9(3) . .
C25 C24 C23 112.7(4) . .
C26 C25 C24 112.0(4) . .
O4 Cl1 O2 110.0(3) . .
O4 Cl1 O1 109.7(3) . .
O2 Cl1 O1 108.9(2) . .
O4 Cl1 O3 108.8(2) . .
O2 Cl1 O3 109.8(2) . .
O1 Cl1 O3 109.6(2) . .

loop_
_geom_bond_atom_site_label_1
_geom_bond_atom_site_label_2
_geom_bond_distance
_geom_bond_site_symmetry_2
Cl2 O7A 1.361(10) .
Cl2 O8 1.368(6) .
Cl2 O5 1.373(5) .
Cl2 O6 1.421(7) .
Cl2 O6A 1.444(10) .
Cl2 O7 1.490(6) .
Cl2 O8A 1.590(10) .
Cu1 N1 2.003(3) .
Cu1 N4 2.016(3) 1_455
Cu1 N5 2.017(3) .
Cu1 N8 2.025(3) 1_655
Cu1 O1W 2.175(3) .
N1 C5 1.338(5) .
N1 C1 1.342(5) .
N2 N3 1.335(4) .
N2 C7 1.348(5) .
N2 C6 1.459(5) .
N3 N4 1.325(5) .
N4 C8 1.377(5) .
N4 Cu1 2.016(3) 1_655
N5 C14 1.329(5) .
N5 C18 1.343(5) .
N6 N7 1.333(4) .
N6 C20 1.352(6) .
N6 C19 1.455(5) .
N7 N8 1.328(5) .
N8 C21 1.368(5) .
N8 Cu1 2.025(3) 1_455
C1 C2 1.374(5) .
C2 C3 1.374(6) .
C3 C4 1.387(5) .
C3 C6 1.522(5) .
C4 C5 1.397(6) .
C7 C8 1.378(6) .
C8 C9 1.482(6) .
C9 C10 1.544(5) .
C10 C11 1.527(6) .
C11 C12 1.521(5) .
C12 C13 1.522(8) .
C14 C15 1.398(5) .
C15 C16 1.376(5) .
C16 C17 1.400(5) .
C16 C19 1.515(5) .
C17 C18 1.375(5) .
C20 C21 1.376(5) .
C21 C22 1.496(6) .
C22 C23 1.527(5) .
C23 C24 1.531(6) .
C24 C25 1.529(5) .
C25 C26 1.513(6) .
Cl1 O4 1.416(4) .
Cl1 O2 1.420(4) .
Cl1 O1 1.440(4) .
Cl1 O3 1.444(3) .
O1S C1S 1.271(9) .

loop_
_geom_hbond_atom_site_label_D
_geom_hbond_atom_site_label_H
_geom_hbond_atom_site_label_A
_geom_hbond_distance_DH
_geom_hbond_distance_HA
_geom_hbond_distance_DA
_geom_hbond_angle_DHA
_geom_hbond_site_symmetry_A
O1W H1WA O2W 0.86(2) 1.89(3) 2.719(5) 160(5) 2_646
O1W H1WB O8A 0.85(2) 2.04(2) 2.875(12) 170(5) 2_756
O1W H1WB O8 0.85(2) 2.04(3) 2.825(7) 154(5) 2_756
O2W H2WA O1 0.86(7) 2.04(6) 2.841(5) 155(6) 2_656
O2W H2WB O6A 0.90(7) 1.92(7) 2.777(11) 158(6) 1_565
O2W H2WB O6 0.90(7) 1.95(7) 2.846(8) 170(6) 1_565
O1S H1S O3 0.84 2.05 2.871(6) 167.2 .
